data_4074207
loop_
_publ_author_name
'Tajima, Tomoyuki'
'Takeda, Nobuhiro'
'Sasamori, Takahiro'
'Tokitoh, Norihiro'

_publ_section_title
;
 A Kinetically Stabilized Stannanetellone, a Tin&#x2212;Tellurium
 Double-Bonded Compound
;
_journal_issue 15
_journal_name_full Organometallics
_journal_page_first 3552
_journal_paper_doi 10.1021/om0604627
_journal_volume 25
_journal_year 2006
_chemical_formula_moiety 'C60 H106 O2 Si7 Sn'
_chemical_formula_sum 'C60 H106 O2 Si7 Sn'
_chemical_formula_weight 1174.77
_chemical_name_common BbtTitpSnOH2
_chemical_name_systematic ?
_space_group_IT_number 14
_symmetry_cell_setting monoclinic
_symmetry_space_group_name_Hall '-P 2yn'
_symmetry_space_group_name_H-M 'P 1 21/n 1'
_atom_sites_solution_hydrogens geom
_atom_sites_solution_primary direct
_atom_sites_solution_secondary difmap
_audit_creation_method SHELXL-97
_cell_angle_alpha 90.00
_cell_angle_beta 100.006(3)
_cell_angle_gamma 90.00
_cell_formula_units_Z 4
_cell_length_a 18.927(7)
_cell_length_b 16.663(5)
_cell_length_c 21.141(7)
_cell_measurement_temperature 103(2)
_cell_volume 6566(4)
_computing_cell_refinement CrystalClear
_computing_data_collection CrystalClear
_computing_data_reduction 'DIRDIF 99'
_computing_structure_refinement 'SHELXL-97 (Sheldrick, 1997)'
_computing_structure_solution 'SHELXS-97 (Sheldrick, 1990)'
_diffrn_ambient_temperature 103(2)
_diffrn_measured_fraction_theta_full 0.998
_diffrn_measured_fraction_theta_max 0.998
_diffrn_measurement_device_type \w
_diffrn_radiation_monochromator graphite
_diffrn_radiation_source 'fine-focus sealed tube'
_diffrn_radiation_type MoK\a
_diffrn_radiation_wavelength 0.71070
_diffrn_reflns_av_R_equivalents 0.1045
_diffrn_reflns_av_sigmaI/netI 0.1065
_diffrn_reflns_limit_h_max 22
_diffrn_reflns_limit_h_min -21
_diffrn_reflns_limit_k_max 19
_diffrn_reflns_limit_k_min -18
_diffrn_reflns_limit_l_max 25
_diffrn_reflns_limit_l_min -25
_diffrn_reflns_number 42498
_diffrn_reflns_theta_full 25.00
_diffrn_reflns_theta_max 25.00
_diffrn_reflns_theta_min 2.68
_exptl_absorpt_coefficient_mu 0.554
_exptl_absorpt_correction_T_max 0.8972
_exptl_absorpt_correction_T_min 0.8972
_exptl_absorpt_correction_type multi-scan
_exptl_absorpt_process_details 'Jacobson, R. (1998) Private communication'
_exptl_crystal_colour colorless
_exptl_crystal_density_diffrn 1.188
_exptl_crystal_density_method 'not measured'
_exptl_crystal_description prizum
_exptl_crystal_F_000 2520
_exptl_crystal_size_max 0.20
_exptl_crystal_size_mid 0.20
_exptl_crystal_size_min 0.20
_refine_diff_density_max 0.621
_refine_diff_density_min -0.547
_refine_diff_density_rms 0.099
_refine_ls_extinction_method none
_refine_ls_goodness_of_fit_ref 1.168
_refine_ls_hydrogen_treatment constr
_refine_ls_matrix_type full
_refine_ls_number_parameters 692
_refine_ls_number_reflns 11537
_refine_ls_number_restraints 30
_refine_ls_restrained_S_all 1.167
_refine_ls_R_factor_all 0.1124
_refine_ls_R_factor_gt 0.0778
_refine_ls_shift/su_max 0.000
_refine_ls_shift/su_mean 0.000
_refine_ls_structure_factor_coef Fsqd
_refine_ls_weighting_details 'calc w=1/[\s^2^(Fo^2^)+(0.0182P)^2^+12.9492P] where P=(Fo^2^+2Fc^2^)/3'
_refine_ls_weighting_scheme calc
_refine_ls_wR_factor_gt 0.1198
_refine_ls_wR_factor_ref 0.1313
_reflns_number_gt 8661
_reflns_number_total 11537
_reflns_threshold_expression >2sigma(I)
_cod_data_source_file om0604627si20060526_072237.cif
_cod_data_source_block BbtTitpSnOH2
_cod_original_sg_symbol_H-M 'P 21/n'
_cod_database_code 4074207

loop_
_symmetry_equiv_pos_as_xyz
'x, y, z'
'-x+1/2, y+1/2, -z+1/2'
'-x, -y, -z'
'x-1/2, -y-1/2, z-1/2'

loop_
_atom_site_label
_atom_site_type_symbol
_atom_site_fract_x
_atom_site_fract_y
_atom_site_fract_z
_atom_site_U_iso_or_equiv
_atom_site_adp_type
_atom_site_occupancy
_atom_site_symmetry_multiplicity
_atom_site_calc_flag
_atom_site_refinement_flags
_atom_site_disorder_assembly
_atom_site_disorder_group
Sn1 Sn 0.19476(2) 0.17168(2) 0.000367(18) 0.01834(11) Uani 1 1 d . . .
Si1 Si 0.32005(8) 0.32252(10) 0.18046(8) 0.0248(4) Uani 1 1 d . . .
Si2 Si 0.34578(9) 0.52977(10) -0.07150(10) 0.0335(5) Uani 1 1 d . . .
Si3 Si 0.20189(9) 0.62360(10) -0.06270(11) 0.0376(5) Uani 1 1 d . . .
Si5 Si 0.14734(8) 0.33901(10) 0.15321(8) 0.0245(4) Uani 1 1 d . . .
Si6 Si 0.17038(10) 0.30635(11) -0.19766(9) 0.0362(5) Uani 1 1 d . . .
Si7 Si 0.03943(8) 0.33720(10) -0.12022(8) 0.0255(4) Uani 1 1 d . . .
Si8 Si 0.31729(10) 0.60010(10) 0.05913(10) 0.0377(5) Uani 1 1 d . . .
O9 O 0.2039(2) 0.1288(3) -0.08647(18) 0.0316(10) Uani 1 1 d . . .
H1 H 0.2475 0.1250 -0.0893 0.047 Uiso 1 1 calc R . .
O10 O 0.09308(19) 0.1394(2) -0.00233(19) 0.0292(10) Uani 1 1 d . . .
H2 H 0.0903 0.1085 0.0286 0.044 Uiso 1 1 calc R . .
C11 C 0.0334(3) 0.0367(4) 0.1603(3) 0.0291(15) Uani 1 1 d . . .
C12 C 0.2500(3) 0.4254(3) 0.0482(3) 0.0211(13) Uani 1 1 d . . .
H3 H 0.2702 0.4540 0.0859 0.025 Uiso 1 1 calc R . .
C13 C 0.3412(3) 0.0993(3) 0.0626(3) 0.0246(14) Uani 1 1 d . . .
C14 C 0.3984(3) 0.3112(4) 0.1386(3) 0.0335(16) Uani 1 1 d . . .
H4 H 0.4425 0.3261 0.1679 0.050 Uiso 1 1 calc R . .
H5 H 0.3922 0.3463 0.1009 0.050 Uiso 1 1 calc R . .
H6 H 0.4019 0.2553 0.1250 0.050 Uiso 1 1 calc R . .
C15 C 0.3874(3) 0.1925(3) -0.0153(3) 0.0273(14) Uani 1 1 d . . .
H7 H 0.3850 0.2355 0.0137 0.033 Uiso 1 1 calc R . .
C16 C 0.3022(3) 0.0382(3) 0.1740(3) 0.0259(14) Uani 1 1 d . . .
H8 H 0.2888 0.0161 0.2116 0.031 Uiso 1 1 calc R . .
C17 C -0.0140(3) 0.2460(4) -0.1125(3) 0.0408(18) Uani 1 1 d . . .
H9 H -0.0630 0.2614 -0.1085 0.061 Uiso 1 1 calc R . .
H10 H 0.0078 0.2160 -0.0742 0.061 Uiso 1 1 calc R . .
H11 H -0.0152 0.2123 -0.1507 0.061 Uiso 1 1 calc R . .
C18 C 0.3927(3) 0.4339(4) -0.0449(3) 0.0380(17) Uani 1 1 d . . .
H121 H 0.3573 0.3907 -0.0460 0.057 Uiso 1 1 calc R . .
H122 H 0.4191 0.4400 -0.0010 0.057 Uiso 1 1 calc R . .
H123 H 0.4263 0.4205 -0.0737 0.057 Uiso 1 1 calc R . .
C19 C 0.2070(3) 0.4219(3) -0.0636(3) 0.0217(13) Uani 1 1 d . . .
H15 H 0.1976 0.4483 -0.1040 0.026 Uiso 1 1 calc R . .
C20 C 0.1532(3) 0.3166(4) 0.2407(3) 0.0346(16) Uani 1 1 d . . .
H16 H 0.1942 0.3452 0.2653 0.052 Uiso 1 1 calc R . .
H17 H 0.1595 0.2587 0.2478 0.052 Uiso 1 1 calc R . .
H18 H 0.1090 0.3341 0.2548 0.052 Uiso 1 1 calc R . .
C21 C 0.0788(3) 0.0932(4) 0.1944(3) 0.0317(15) Uani 1 1 d . . .
H19 H 0.0624 0.1250 0.2262 0.038 Uiso 1 1 calc R . .
C22 C 0.2692(3) 0.1047(3) 0.0706(3) 0.0165(12) Uani 1 1 d . . .
C23 C 0.0588(3) -0.0080(4) 0.1136(3) 0.0268(14) Uani 1 1 d . . .
H20 H 0.0278 -0.0463 0.0897 0.032 Uiso 1 1 calc R . .
C24 C 0.0305(3) 0.4065(4) -0.0527(3) 0.0361(16) Uani 1 1 d . . .
H21 H -0.0195 0.4240 -0.0566 0.054 Uiso 1 1 calc R . .
H22 H 0.0614 0.4534 -0.0543 0.054 Uiso 1 1 calc R . .
H23 H 0.0450 0.3785 -0.0117 0.054 Uiso 1 1 calc R . .
C25 C 0.2294(3) 0.3448(3) 0.0545(3) 0.0190(12) Uani 1 1 d . . .
C26 C 0.2019(3) 0.3014(3) -0.0013(3) 0.0163(12) Uani 1 1 d . . .
C27 C 0.3263(3) 0.4208(4) 0.2241(3) 0.0337(16) Uani 1 1 d . . .
H24 H 0.2807 0.4319 0.2384 0.051 Uiso 1 1 calc R . .
H25 H 0.3365 0.4637 0.1953 0.051 Uiso 1 1 calc R . .
H26 H 0.3649 0.4182 0.2615 0.051 Uiso 1 1 calc R . .
C28 C 0.2431(4) 0.7085(4) -0.1022(4) 0.059(2) Uani 1 1 d . . .
H27 H 0.2628 0.6880 -0.1389 0.089 Uiso 1 1 calc R . .
H28 H 0.2816 0.7329 -0.0712 0.089 Uiso 1 1 calc R . .
H29 H 0.2063 0.7489 -0.1170 0.089 Uiso 1 1 calc R . .
C29 C 0.1483(3) 0.1035(3) 0.1822(3) 0.0271(14) Uani 1 1 d . . .
H30 H 0.1793 0.1413 0.2068 0.033 Uiso 1 1 calc R . .
C30 C 0.1850(3) 0.3417(3) -0.0605(3) 0.0180(12) Uani 1 1 d . . .
C31 C 0.2489(3) 0.0699(3) 0.1253(3) 0.0197(13) Uani 1 1 d . . .
C32 C -0.0822(4) 0.0975(5) 0.1822(4) 0.065(3) Uani 1 1 d . . .
H31 H -0.0616 0.1228 0.2231 0.097 Uiso 1 1 calc R . .
H32 H -0.1328 0.0848 0.1821 0.097 Uiso 1 1 calc R . .
H33 H -0.0785 0.1344 0.1469 0.097 Uiso 1 1 calc R . .
C33 C 0.2332(3) 0.3098(3) 0.1217(2) 0.0198(13) Uani 1 1 d . . .
H34 H 0.2288 0.2505 0.1146 0.024 Uiso 1 1 calc R . .
C34 C 0.3738(3) 0.0390(4) 0.1675(3) 0.0310(15) Uani 1 1 d . . .
H35 H 0.4097 0.0200 0.2012 0.037 Uiso 1 1 calc R . .
C35 C 0.0679(3) 0.2844(4) 0.1087(3) 0.0324(15) Uani 1 1 d . . .
H36 H 0.0239 0.3075 0.1196 0.049 Uiso 1 1 calc R . .
H37 H 0.0710 0.2276 0.1207 0.049 Uiso 1 1 calc R . .
H38 H 0.0670 0.2895 0.0624 0.049 Uiso 1 1 calc R . .
C36 C 0.2575(4) 0.6073(4) 0.1211(3) 0.048(2) Uani 1 1 d . . .
H39 H 0.2820 0.5840 0.1616 0.071 Uiso 1 1 calc R . .
H40 H 0.2129 0.5778 0.1062 0.071 Uiso 1 1 calc R . .
H41 H 0.2464 0.6637 0.1279 0.071 Uiso 1 1 calc R . .
C37 C 0.3269(3) 0.2419(4) 0.2419(3) 0.0363(16) Uani 1 1 d . . .
H42 H 0.3205 0.1896 0.2205 0.054 Uiso 1 1 calc R . .
H43 H 0.2895 0.2495 0.2682 0.054 Uiso 1 1 calc R . .
H44 H 0.3742 0.2441 0.2694 0.054 Uiso 1 1 calc R . .
C38 C 0.3922(3) 0.0676(4) 0.1117(3) 0.0310(15) Uani 1 1 d . . .
H45 H 0.4410 0.0657 0.1064 0.037 Uiso 1 1 calc R . .
C39 C 0.2728(3) 0.5502(3) -0.0198(3) 0.0276(15) Uani 1 1 d . . .
C40 C 0.1373(3) 0.3064(3) -0.1182(3) 0.0242(14) Uani 1 1 d . . .
H46 H 0.1369 0.2480 -0.1073 0.029 Uiso 1 1 calc R . .
C41 C 0.1279(3) 0.0011(3) 0.1005(3) 0.0237(13) Uani 1 1 d . . .
C42 C 0.2421(3) 0.4652(3) -0.0105(3) 0.0233(13) Uani 1 1 d . . .
C43 C 0.4161(3) 0.6101(4) -0.0682(4) 0.0449(19) Uani 1 1 d . . .
H47 H 0.4490 0.5963 -0.0976 0.067 Uiso 1 1 calc R . .
H48 H 0.4430 0.6142 -0.0244 0.067 Uiso 1 1 calc R . .
H49 H 0.3929 0.6616 -0.0810 0.067 Uiso 1 1 calc R . .
C44 C 0.4132(3) 0.2076(4) -0.0712(3) 0.0395(18) Uani 1 1 d . A .
H50 H 0.4299 0.2599 -0.0789 0.047 Uiso 1 1 calc R . .
C45 C 0.4024(3) 0.5488(4) 0.0969(3) 0.0448(19) Uani 1 1 d . . .
H51 H 0.4393 0.5575 0.0703 0.067 Uiso 1 1 calc R . .
H52 H 0.3936 0.4912 0.1002 0.067 Uiso 1 1 calc R . .
H53 H 0.4188 0.5710 0.1399 0.067 Uiso 1 1 calc R . .
C46 C 0.1731(3) 0.0593(3) 0.1346(3) 0.0212(13) Uani 1 1 d . . .
C47 C -0.0416(3) 0.0210(4) 0.1738(3) 0.0411(17) Uani 1 1 d . . .
H54 H -0.0689 -0.0090 0.1364 0.049 Uiso 1 1 calc R . .
C48 C -0.0029(3) 0.3899(4) -0.1953(3) 0.0346(16) Uani 1 1 d . . .
H55 H 0.0015 0.3565 -0.2326 0.052 Uiso 1 1 calc R . .
H56 H 0.0214 0.4413 -0.1985 0.052 Uiso 1 1 calc R . .
H57 H -0.0537 0.3994 -0.1942 0.052 Uiso 1 1 calc R . .
C49 C 0.0971(3) -0.0866(4) 0.0003(3) 0.0347(16) Uani 1 1 d . . .
H58 H 0.1190 -0.1127 -0.0331 0.052 Uiso 1 1 calc R . .
H59 H 0.0666 -0.0422 -0.0187 0.052 Uiso 1 1 calc R . .
H60 H 0.0680 -0.1256 0.0191 0.052 Uiso 1 1 calc R . .
C50 C 0.1342(3) 0.5831(4) -0.1299(4) 0.047(2) Uani 1 1 d . . .
H61 H 0.1069 0.5400 -0.1138 0.070 Uiso 1 1 calc R . .
H62 H 0.1587 0.5620 -0.1636 0.070 Uiso 1 1 calc R . .
H63 H 0.1014 0.6262 -0.1477 0.070 Uiso 1 1 calc R . .
C51 C 0.1560(3) -0.0541(3) 0.0527(3) 0.0257(14) Uani 1 1 d . . .
H64 H 0.1898 -0.0221 0.0312 0.031 Uiso 1 1 calc R . .
C52 C 0.1275(3) 0.4483(4) 0.1435(3) 0.0351(16) Uani 1 1 d . . .
H65 H 0.1226 0.4629 0.0980 0.053 Uiso 1 1 calc R . .
H66 H 0.1667 0.4792 0.1685 0.053 Uiso 1 1 calc R . .
H67 H 0.0826 0.4604 0.1588 0.053 Uiso 1 1 calc R . .
C53 C 0.1984(3) -0.1230(4) 0.0884(3) 0.0360(16) Uani 1 1 d . . .
H68 H 0.1676 -0.1528 0.1130 0.054 Uiso 1 1 calc R . .
H69 H 0.2398 -0.1016 0.1177 0.054 Uiso 1 1 calc R . .
H70 H 0.2149 -0.1591 0.0574 0.054 Uiso 1 1 calc R . .
C54 C 0.3468(4) -0.0316(4) -0.0308(4) 0.053(2) Uani 1 1 d . . .
H71 H 0.3330 -0.0325 0.0127 0.063 Uiso 1 1 calc R . .
C55 C 0.2686(3) 0.2858(4) -0.1841(3) 0.050(2) Uani 1 1 d . . .
H72 H 0.2781 0.2332 -0.1637 0.074 Uiso 1 1 calc R . .
H73 H 0.2939 0.3274 -0.1562 0.074 Uiso 1 1 calc R . .
H74 H 0.2855 0.2860 -0.2254 0.074 Uiso 1 1 calc R . .
C56 C 0.1459(3) 0.6662(4) -0.0073(4) 0.052(2) Uani 1 1 d . . .
H75 H 0.1079 0.6994 -0.0316 0.077 Uiso 1 1 calc R . .
H76 H 0.1759 0.6992 0.0252 0.077 Uiso 1 1 calc R . .
H77 H 0.1244 0.6225 0.0138 0.077 Uiso 1 1 calc R . .
C57 C 0.3649(3) 0.1175(3) 0.0001(3) 0.0249(14) Uani 1 1 d . . .
C58 C 0.3684(4) 0.0547(4) -0.0432(3) 0.0420(19) Uani 1 1 d . . .
C59 C 0.4307(5) 0.1583(5) -0.1850(4) 0.033(2) Uani 0.678(8) 1 d PDU A 1
H107 H 0.3852 0.1485 -0.2160 0.039 Uiso 0.678(8) 1 calc PR A 1
C60 C 0.3102(3) 0.5183(4) -0.1588(3) 0.0467(19) Uani 1 1 d . . .
H79 H 0.3499 0.5067 -0.1816 0.070 Uiso 1 1 calc R . .
H80 H 0.2865 0.5682 -0.1754 0.070 Uiso 1 1 calc R . .
H81 H 0.2756 0.4741 -0.1653 0.070 Uiso 1 1 calc R . .
C61 C 0.4151(4) 0.1478(4) -0.1163(4) 0.058(2) Uani 1 1 d D . .
C62 C 0.4851(5) 0.0958(5) -0.1968(5) 0.035(2) Uani 0.678(8) 1 d PDU A 1
H108 H 0.4945 0.1011 -0.2407 0.053 Uiso 0.678(8) 1 calc PR A 1
H109 H 0.4662 0.0421 -0.1909 0.053 Uiso 0.678(8) 1 calc PR A 1
H110 H 0.5299 0.1038 -0.1663 0.053 Uiso 0.678(8) 1 calc PR A 1
C63 C 0.2805(5) -0.0595(4) -0.0790(4) 0.065(3) Uani 1 1 d . . .
H85 H 0.2409 -0.0217 -0.0784 0.098 Uiso 1 1 calc R . .
H86 H 0.2661 -0.1130 -0.0670 0.098 Uiso 1 1 calc R . .
H87 H 0.2924 -0.0613 -0.1223 0.098 Uiso 1 1 calc R . .
C64 C 0.3440(4) 0.7073(4) 0.0488(4) 0.059(2) Uani 1 1 d . . .
H88 H 0.3667 0.7291 0.0905 0.089 Uiso 1 1 calc R . .
H89 H 0.3014 0.7390 0.0318 0.089 Uiso 1 1 calc R . .
H90 H 0.3781 0.7096 0.0188 0.089 Uiso 1 1 calc R . .
C65 C 0.1237(4) 0.2239(4) -0.2466(3) 0.061(2) Uani 1 1 d . . .
H91 H 0.0718 0.2294 -0.2486 0.091 Uiso 1 1 calc R . .
H92 H 0.1396 0.1722 -0.2269 0.091 Uiso 1 1 calc R . .
H93 H 0.1349 0.2263 -0.2901 0.091 Uiso 1 1 calc R . .
C66 C 0.4581(6) 0.2402(5) -0.1980(6) 0.045(3) Uani 0.678(8) 1 d PDU A 1
H111 H 0.5049 0.2489 -0.1708 0.067 Uiso 0.678(8) 1 calc PR A 1
H112 H 0.4242 0.2810 -0.1883 0.067 Uiso 0.678(8) 1 calc PR A 1
H113 H 0.4629 0.2441 -0.2433 0.067 Uiso 0.678(8) 1 calc PR A 1
C67 C 0.1544(4) 0.3993(4) -0.2478(3) 0.051(2) Uani 1 1 d . . .
H97 H 0.1932 0.4059 -0.2726 0.076 Uiso 1 1 calc R . .
H98 H 0.1531 0.4459 -0.2198 0.076 Uiso 1 1 calc R . .
H99 H 0.1084 0.3947 -0.2772 0.076 Uiso 1 1 calc R . .
C68 C -0.0363(4) -0.0322(6) 0.2332(4) 0.078(3) Uani 1 1 d . . .
H100 H -0.0065 -0.0792 0.2283 0.117 Uiso 1 1 calc R . .
H101 H -0.0844 -0.0499 0.2381 0.117 Uiso 1 1 calc R . .
H102 H -0.0145 -0.0018 0.2713 0.117 Uiso 1 1 calc R . .
C69 C 0.3912(5) 0.0716(4) -0.1005(4) 0.069(3) Uani 1 1 d . A .
H103 H 0.3907 0.0295 -0.1309 0.083 Uiso 1 1 calc R . .
C70 C 0.4087(5) -0.0893(4) -0.0290(5) 0.083(3) Uani 1 1 d . . .
H104 H 0.4252 -0.0885 -0.0704 0.124 Uiso 1 1 calc R . .
H105 H 0.3930 -0.1436 -0.0204 0.124 Uiso 1 1 calc R . .
H106 H 0.4481 -0.0732 0.0051 0.124 Uiso 1 1 calc R . .
C71 C 0.4767(8) 0.1662(10) -0.1522(7) 0.034(4) Uani 0.322(8) 1 d PDU A 2
H114 H 0.5211 0.1352 -0.1350 0.041 Uiso 0.322(8) 1 calc PR A 2
C72 C 0.4920(13) 0.2534(10) -0.1620(11) 0.040(5) Uani 0.322(8) 1 d PDU A 2
H115 H 0.5178 0.2590 -0.1981 0.059 Uiso 0.322(8) 1 calc PR A 2
H116 H 0.5215 0.2750 -0.1230 0.059 Uiso 0.322(8) 1 calc PR A 2
H117 H 0.4467 0.2832 -0.1713 0.059 Uiso 0.322(8) 1 calc PR A 2
C73 C 0.4375(11) 0.1324(13) -0.2148(8) 0.034(3) Uani 0.322(8) 1 d PDU A 2
H118 H 0.3946 0.1648 -0.2299 0.050 Uiso 0.322(8) 1 calc PR A 2
H119 H 0.4233 0.0769 -0.2082 0.050 Uiso 0.322(8) 1 calc PR A 2
H120 H 0.4691 0.1337 -0.2469 0.050 Uiso 0.322(8) 1 calc PR A 2

loop_
_atom_site_aniso_label
_atom_site_aniso_U_11
_atom_site_aniso_U_22
_atom_site_aniso_U_33
_atom_site_aniso_U_23
_atom_site_aniso_U_13
_atom_site_aniso_U_12
Sn1 0.0213(2) 0.01477(19) 0.0184(2) 0.00092(17) 0.00204(15) -0.00113(17)
Si1 0.0226(8) 0.0285(9) 0.0221(9) -0.0073(8) 0.0008(7) 0.0002(7)
Si2 0.0251(10) 0.0260(10) 0.0541(13) 0.0081(9) 0.0202(9) -0.0006(8)
Si3 0.0274(10) 0.0171(9) 0.0707(15) 0.0059(9) 0.0153(10) 0.0012(8)
Si5 0.0231(9) 0.0258(9) 0.0265(9) -0.0032(7) 0.0093(7) 0.0007(7)
Si6 0.0470(11) 0.0422(12) 0.0208(9) 0.0028(8) 0.0100(8) 0.0069(9)
Si7 0.0242(9) 0.0260(9) 0.0243(9) 0.0044(8) -0.0015(7) -0.0006(7)
Si8 0.0346(11) 0.0192(9) 0.0614(14) -0.0086(9) 0.0141(10) -0.0104(8)
O9 0.030(2) 0.042(3) 0.023(2) 0.008(2) 0.0033(19) 0.005(2)
O10 0.027(2) 0.029(2) 0.029(2) 0.0151(19) -0.0059(19) -0.0097(18)
C11 0.020(3) 0.035(4) 0.034(4) 0.013(3) 0.007(3) 0.002(3)
C12 0.012(3) 0.021(3) 0.031(3) -0.006(3) 0.008(3) 0.000(2)
C13 0.023(3) 0.022(3) 0.028(3) -0.004(3) 0.000(3) 0.000(3)
C14 0.020(3) 0.045(4) 0.034(4) -0.008(3) 0.000(3) 0.005(3)
C15 0.033(3) 0.023(3) 0.029(4) -0.003(3) 0.013(3) -0.006(3)
C16 0.039(4) 0.021(3) 0.017(3) 0.005(2) 0.005(3) 0.002(3)
C17 0.031(4) 0.038(4) 0.048(4) 0.019(3) -0.010(3) -0.007(3)
C18 0.031(4) 0.030(4) 0.058(5) 0.001(3) 0.021(3) 0.006(3)
C19 0.020(3) 0.015(3) 0.034(4) 0.007(3) 0.016(3) 0.001(2)
C20 0.039(4) 0.039(4) 0.029(4) -0.007(3) 0.016(3) 0.004(3)
C21 0.036(4) 0.028(4) 0.032(4) 0.007(3) 0.010(3) 0.004(3)
C22 0.013(3) 0.018(3) 0.017(3) -0.001(2) 0.001(2) -0.001(2)
C23 0.022(3) 0.036(4) 0.024(3) 0.009(3) 0.007(3) -0.002(3)
C24 0.028(4) 0.049(4) 0.032(4) 0.002(3) 0.008(3) 0.004(3)
C25 0.012(3) 0.019(3) 0.026(3) -0.002(2) 0.004(2) 0.000(2)
C26 0.015(3) 0.014(3) 0.022(3) 0.000(2) 0.009(2) -0.001(2)
C27 0.030(4) 0.033(4) 0.039(4) -0.013(3) 0.010(3) -0.007(3)
C28 0.049(5) 0.026(4) 0.106(7) 0.031(4) 0.021(5) 0.010(3)
C29 0.031(4) 0.024(3) 0.026(3) 0.005(3) 0.003(3) -0.001(3)
C30 0.014(3) 0.021(3) 0.019(3) 0.000(2) 0.004(2) -0.003(2)
C31 0.026(3) 0.014(3) 0.019(3) -0.002(2) 0.004(3) 0.001(2)
C32 0.032(4) 0.095(7) 0.068(6) -0.034(5) 0.013(4) 0.009(4)
C33 0.029(3) 0.016(3) 0.014(3) -0.003(2) 0.004(2) 0.000(2)
C34 0.029(4) 0.030(4) 0.031(4) 0.002(3) -0.005(3) 0.002(3)
C35 0.024(3) 0.037(4) 0.036(4) 0.014(3) 0.005(3) 0.007(3)
C36 0.059(5) 0.026(4) 0.059(5) -0.020(4) 0.016(4) -0.001(3)
C37 0.034(4) 0.040(4) 0.031(4) 0.000(3) -0.007(3) 0.004(3)
C38 0.025(3) 0.029(4) 0.040(4) 0.000(3) 0.008(3) 0.002(3)
C39 0.023(3) 0.018(3) 0.047(4) 0.004(3) 0.019(3) -0.004(3)
C40 0.035(3) 0.024(3) 0.014(3) 0.004(2) 0.006(3) -0.002(3)
C41 0.028(3) 0.017(3) 0.024(3) 0.007(3) 0.001(3) 0.003(3)
C42 0.024(3) 0.012(3) 0.037(4) -0.003(3) 0.016(3) 0.002(2)
C43 0.028(4) 0.038(4) 0.073(6) 0.010(4) 0.021(4) -0.004(3)
C44 0.035(4) 0.026(4) 0.062(5) 0.012(3) 0.020(4) 0.005(3)
C45 0.036(4) 0.041(4) 0.056(5) -0.001(4) 0.003(4) -0.010(3)
C46 0.025(3) 0.018(3) 0.021(3) 0.005(2) 0.004(3) 0.001(2)
C47 0.033(4) 0.055(5) 0.039(4) -0.001(4) 0.017(3) 0.003(3)
C48 0.039(4) 0.032(4) 0.032(4) 0.004(3) 0.002(3) 0.004(3)
C49 0.032(4) 0.041(4) 0.030(4) -0.007(3) 0.002(3) -0.006(3)
C50 0.049(4) 0.022(4) 0.069(6) 0.017(4) 0.010(4) 0.013(3)
C51 0.024(3) 0.030(4) 0.024(3) -0.001(3) 0.007(3) -0.003(3)
C52 0.030(4) 0.033(4) 0.045(4) -0.003(3) 0.015(3) 0.006(3)
C53 0.030(4) 0.030(4) 0.045(4) -0.003(3) -0.002(3) 0.002(3)
C54 0.090(6) 0.022(4) 0.059(5) 0.006(3) 0.049(5) -0.008(4)
C55 0.055(5) 0.060(5) 0.040(5) 0.008(4) 0.027(4) 0.020(4)
C56 0.032(4) 0.032(4) 0.093(6) -0.005(4) 0.015(4) 0.005(3)
C57 0.020(3) 0.024(3) 0.032(4) 0.002(3) 0.008(3) 0.001(3)
C58 0.067(5) 0.014(3) 0.054(5) 0.004(3) 0.036(4) -0.003(3)
C59 0.034(5) 0.041(6) 0.028(6) 0.001(5) 0.016(4) 0.004(5)
C60 0.045(4) 0.053(5) 0.052(5) 0.014(4) 0.035(4) 0.004(4)
C61 0.084(6) 0.025(4) 0.083(6) 0.011(4) 0.066(5) 0.010(4)
C62 0.043(6) 0.027(5) 0.040(6) 0.007(4) 0.022(5) 0.009(4)
C63 0.119(8) 0.032(4) 0.052(5) -0.009(4) 0.034(5) -0.014(5)
C64 0.049(5) 0.026(4) 0.106(7) -0.008(4) 0.021(5) -0.016(3)
C65 0.088(6) 0.063(6) 0.031(4) -0.017(4) 0.013(4) 0.010(5)
C66 0.065(9) 0.033(6) 0.045(8) 0.011(6) 0.036(6) 0.007(6)
C67 0.058(5) 0.066(5) 0.030(4) 0.020(4) 0.012(4) 0.008(4)
C68 0.046(5) 0.122(9) 0.072(7) 0.031(6) 0.026(5) -0.014(5)
C69 0.134(8) 0.024(4) 0.074(6) 0.005(4) 0.086(6) 0.007(5)
C70 0.105(7) 0.021(4) 0.140(10) 0.022(5) 0.071(7) 0.002(4)
C71 0.035(9) 0.041(8) 0.028(9) -0.008(8) 0.014(7) -0.008(8)
C72 0.056(12) 0.037(9) 0.036(11) 0.009(9) 0.034(9) 0.001(9)
C73 0.033(7) 0.042(8) 0.031(8) 0.008(7) 0.021(7) -0.001(6)

loop_
_atom_type_symbol
_atom_type_description
_atom_type_scat_dispersion_real
_atom_type_scat_dispersion_imag
_atom_type_scat_source
C C 0.0033 0.0016 'International Tables Vol C Tables 4.2.6.8 and 6.1.1.4'
H H 0.0000 0.0000 'International Tables Vol C Tables 4.2.6.8 and 6.1.1.4'
O O 0.0106 0.0060 'International Tables Vol C Tables 4.2.6.8 and 6.1.1.4'
Si Si 0.0817 0.0704 'International Tables Vol C Tables 4.2.6.8 and 6.1.1.4'
Sn Sn -0.6537 1.4246 'International Tables Vol C Tables 4.2.6.8 and 6.1.1.4'

loop_
_geom_angle_atom_site_label_1
_geom_angle_atom_site_label_2
_geom_angle_atom_site_label_3
_geom_angle
O10 Sn1 O9 96.53(17)
O10 Sn1 C26 109.38(18)
O9 Sn1 C26 108.98(19)
O10 Sn1 C22 112.98(17)
O9 Sn1 C22 107.09(18)
C26 Sn1 C22 119.3(2)
C37 Si1 C14 107.1(3)
C37 Si1 C27 107.3(3)
C14 Si1 C27 109.6(3)
C37 Si1 C33 108.9(3)
C14 Si1 C33 110.5(3)
C27 Si1 C33 113.2(3)
C60 Si2 C18 106.4(3)
C60 Si2 C43 103.9(3)
C18 Si2 C43 107.6(3)
C60 Si2 C39 114.1(3)
C18 Si2 C39 109.2(3)
C43 Si2 C39 115.1(3)
C56 Si3 C50 103.2(3)
C56 Si3 C28 108.6(3)
C50 Si3 C28 102.5(3)
C56 Si3 C39 112.0(3)
C50 Si3 C39 117.4(3)
C28 Si3 C39 112.3(3)
C52 Si5 C35 106.9(3)
C52 Si5 C20 106.3(3)
C35 Si5 C20 107.8(3)
C52 Si5 C33 112.1(3)
C35 Si5 C33 110.9(3)
C20 Si5 C33 112.5(3)
C65 Si6 C55 108.4(3)
C65 Si6 C67 106.5(3)
C55 Si6 C67 107.4(3)
C65 Si6 C40 107.3(3)
C55 Si6 C40 109.8(3)
C67 Si6 C40 117.1(3)
C17 Si7 C24 108.5(3)
C17 Si7 C48 107.5(3)
C24 Si7 C48 106.1(3)
C17 Si7 C40 108.7(3)
C24 Si7 C40 111.3(3)
C48 Si7 C40 114.5(3)
C45 Si8 C64 104.7(3)
C45 Si8 C36 108.0(3)
C64 Si8 C36 103.2(3)
C45 Si8 C39 112.8(3)
C64 Si8 C39 113.4(3)
C36 Si8 C39 114.0(3)
Sn1 O9 H1 109.5
Sn1 O10 H2 109.5
C23 C11 C21 118.2(5)
C23 C11 C47 119.5(6)
C21 C11 C47 122.3(6)
C42 C12 C25 123.3(5)
C42 C12 H3 118.4
C25 C12 H3 118.4
C38 C13 C22 119.7(5)
C38 C13 C57 117.4(5)
C22 C13 C57 122.6(5)
Si1 C14 H4 109.5
Si1 C14 H5 109.5
H4 C14 H5 109.5
Si1 C14 H6 109.5
H4 C14 H6 109.5
H5 C14 H6 109.5
C44 C15 C57 122.6(6)
C44 C15 H7 118.7
C57 C15 H7 118.7
C34 C16 C31 120.8(5)
C34 C16 H8 119.6
C31 C16 H8 119.6
Si7 C17 H9 109.5
Si7 C17 H10 109.5
H9 C17 H10 109.5
Si7 C17 H11 109.5
H9 C17 H11 109.5
H10 C17 H11 109.5
Si2 C18 H121 109.5
Si2 C18 H122 109.5
H121 C18 H122 109.5
Si2 C18 H123 109.5
H121 C18 H123 109.5
H122 C18 H123 109.5
C42 C19 C30 123.8(5)
C42 C19 H15 118.1
C30 C19 H15 118.1
Si5 C20 H16 109.5
Si5 C20 H17 109.5
H16 C20 H17 109.5
Si5 C20 H18 109.5
H16 C20 H18 109.5
H17 C20 H18 109.5
C11 C21 C29 120.5(6)
C11 C21 H19 119.8
C29 C21 H19 119.8
C31 C22 C13 118.8(5)
C31 C22 Sn1 122.5(4)
C13 C22 Sn1 118.6(4)
C11 C23 C41 122.5(6)
C11 C23 H20 118.8
C41 C23 H20 118.8
Si7 C24 H21 109.5
Si7 C24 H22 109.5
H21 C24 H22 109.5
Si7 C24 H23 109.5
H21 C24 H23 109.5
H22 C24 H23 109.5
C26 C25 C12 118.6(5)
C26 C25 C33 122.4(5)
C12 C25 C33 118.9(5)
C25 C26 C30 119.6(5)
C25 C26 Sn1 121.0(4)
C30 C26 Sn1 119.1(4)
Si1 C27 H24 109.5
Si1 C27 H25 109.5
H24 C27 H25 109.5
Si1 C27 H26 109.5
H24 C27 H26 109.5
H25 C27 H26 109.5
Si3 C28 H27 109.5
Si3 C28 H28 109.5
H27 C28 H28 109.5
Si3 C28 H29 109.5
H27 C28 H29 109.5
H28 C28 H29 109.5
C46 C29 C21 120.9(6)
C46 C29 H30 119.5
C21 C29 H30 119.5
C19 C30 C26 118.2(5)
C19 C30 C40 118.4(5)
C26 C30 C40 123.0(5)
C22 C31 C16 119.4(5)
C22 C31 C46 124.3(5)
C16 C31 C46 116.2(5)
C47 C32 H31 109.5
C47 C32 H32 109.5
H31 C32 H32 109.5
C47 C32 H33 109.5
H31 C32 H33 109.5
H32 C32 H33 109.5
C25 C33 Si1 117.6(4)
C25 C33 Si5 108.7(4)
Si1 C33 Si5 115.7(3)
C25 C33 H34 104.4
Si1 C33 H34 104.4
Si5 C33 H34 104.4
C38 C34 C16 119.1(6)
C38 C34 H35 120.4
C16 C34 H35 120.4
Si5 C35 H36 109.5
Si5 C35 H37 109.5
H36 C35 H37 109.5
Si5 C35 H38 109.5
H36 C35 H38 109.5
H37 C35 H38 109.5
Si8 C36 H39 109.5
Si8 C36 H40 109.5
H39 C36 H40 109.5
Si8 C36 H41 109.5
H39 C36 H41 109.5
H40 C36 H41 109.5
Si1 C37 H42 109.5
Si1 C37 H43 109.5
H42 C37 H43 109.5
Si1 C37 H44 109.5
H42 C37 H44 109.5
H43 C37 H44 109.5
C34 C38 C13 121.8(6)
C34 C38 H45 119.1
C13 C38 H45 119.1
C42 C39 Si8 113.7(4)
C42 C39 Si3 113.2(4)
Si8 C39 Si3 107.4(3)
C42 C39 Si2 103.3(4)
Si8 C39 Si2 108.5(3)
Si3 C39 Si2 110.7(3)
C30 C40 Si6 118.3(4)
C30 C40 Si7 110.8(4)
Si6 C40 Si7 116.6(3)
C30 C40 H46 102.7
Si6 C40 H46 102.7
Si7 C40 H46 102.7
C23 C41 C46 118.8(5)
C23 C41 C51 120.9(5)
C46 C41 C51 120.3(5)
C12 C42 C19 115.6(5)
C12 C42 C39 124.1(5)
C19 C42 C39 120.2(5)
Si2 C43 H47 109.5
Si2 C43 H48 109.5
H47 C43 H48 109.5
Si2 C43 H49 109.5
H47 C43 H49 109.5
H48 C43 H49 109.5
C15 C44 C61 120.9(6)
C15 C44 H50 119.5
C61 C44 H50 119.5
Si8 C45 H51 109.5
Si8 C45 H52 109.5
H51 C45 H52 109.5
Si8 C45 H53 109.5
H51 C45 H53 109.5
H52 C45 H53 109.5
C29 C46 C41 119.0(5)
C29 C46 C31 119.0(5)
C41 C46 C31 121.8(5)
C32 C47 C11 112.8(6)
C32 C47 C68 110.8(6)
C11 C47 C68 108.9(6)
C32 C47 H54 108.1
C11 C47 H54 108.1
C68 C47 H54 108.1
Si7 C48 H55 109.5
Si7 C48 H56 109.5
H55 C48 H56 109.5
Si7 C48 H57 109.5
H55 C48 H57 109.5
H56 C48 H57 109.5
C51 C49 H58 109.5
C51 C49 H59 109.5
H58 C49 H59 109.5
C51 C49 H60 109.5
H58 C49 H60 109.5
H59 C49 H60 109.5
Si3 C50 H61 109.5
Si3 C50 H62 109.5
H61 C50 H62 109.5
Si3 C50 H63 109.5
H61 C50 H63 109.5
H62 C50 H63 109.5
C53 C51 C49 110.3(5)
C53 C51 C41 109.8(5)
C49 C51 C41 113.5(5)
C53 C51 H64 107.7
C49 C51 H64 107.7
C41 C51 H64 107.7
Si5 C52 H65 109.5
Si5 C52 H66 109.5
H65 C52 H66 109.5
Si5 C52 H67 109.5
H65 C52 H67 109.5
H66 C52 H67 109.5
C51 C53 H68 109.5
C51 C53 H69 109.5
H68 C53 H69 109.5
C51 C53 H70 109.5
H68 C53 H70 109.5
H69 C53 H70 109.5
C70 C54 C58 111.9(6)
C70 C54 C63 111.3(7)
C58 C54 C63 112.4(6)
C70 C54 H71 106.9
C58 C54 H71 106.9
C63 C54 H71 106.9
Si6 C55 H72 109.5
Si6 C55 H73 109.5
H72 C55 H73 109.5
Si6 C55 H74 109.5
H72 C55 H74 109.5
H73 C55 H74 109.5
Si3 C56 H75 109.5
Si3 C56 H76 109.5
H75 C56 H76 109.5
Si3 C56 H77 109.5
H75 C56 H77 109.5
H76 C56 H77 109.5
C15 C57 C58 118.2(6)
C15 C57 C13 123.0(5)
C58 C57 C13 118.7(5)
C69 C58 C57 118.5(6)
C69 C58 C54 118.3(6)
C57 C58 C54 123.2(6)
C66 C59 C62 109.2(7)
C66 C59 C61 113.8(8)
C62 C59 C61 108.9(7)
C66 C59 H107 108.3
C62 C59 H107 108.3
C61 C59 H107 108.3
Si2 C60 H79 109.5
Si2 C60 H80 109.5
H79 C60 H80 109.5
Si2 C60 H81 109.5
H79 C60 H81 109.5
H80 C60 H81 109.5
C44 C61 C69 116.0(6)
C44 C61 C71 108.1(8)
C69 C61 C71 127.1(8)
C44 C61 C59 126.8(6)
C69 C61 C59 116.6(7)
C71 C61 C59 38.9(7)
C54 C63 H85 109.5
C54 C63 H86 109.5
H85 C63 H86 109.5
C54 C63 H87 109.5
H85 C63 H87 109.5
H86 C63 H87 109.5
Si8 C64 H88 109.5
Si8 C64 H89 109.5
H88 C64 H89 109.5
Si8 C64 H90 109.5
H88 C64 H90 109.5
H89 C64 H90 109.5
Si6 C65 H91 109.5
Si6 C65 H92 109.5
H91 C65 H92 109.5
Si6 C65 H93 109.5
H91 C65 H93 109.5
H92 C65 H93 109.5
Si6 C67 H97 109.5
Si6 C67 H98 109.5
H97 C67 H98 109.5
Si6 C67 H99 109.5
H97 C67 H99 109.5
H98 C67 H99 109.5
C47 C68 H100 109.5
C47 C68 H101 109.5
H100 C68 H101 109.5
C47 C68 H102 109.5
H100 C68 H102 109.5
H101 C68 H102 109.5
C58 C69 C61 123.6(7)
C58 C69 H103 118.2
C61 C69 H103 118.2
C54 C70 H104 109.5
C54 C70 H105 109.5
H104 C70 H105 109.5
C54 C70 H106 109.5
H104 C70 H106 109.5
H105 C70 H106 109.5
C72 C71 C73 108.5(17)
C72 C71 C61 116.4(14)
C73 C71 C61 93.4(11)
C72 C71 H114 112.4
C73 C71 H114 112.4
C61 C71 H114 112.4
C71 C72 H115 109.5
C71 C72 H116 109.5
H115 C72 H116 109.5
C71 C72 H117 109.5
H115 C72 H117 109.5
H116 C72 H117 109.5
C71 C73 H118 109.5
C71 C73 H119 109.5
H118 C73 H119 109.5
C71 C73 H120 109.5
H118 C73 H120 109.5
H119 C73 H120 109.5

loop_
_geom_bond_atom_site_label_1
_geom_bond_atom_site_label_2
_geom_bond_distance
Sn1 O10 1.990(4)
Sn1 O9 2.005(4)
Sn1 C26 2.166(5)
Sn1 C22 2.170(5)
Si1 C37 1.857(6)
Si1 C14 1.864(6)
Si1 C27 1.873(6)
Si1 C33 1.893(5)
Si2 C60 1.861(7)
Si2 C18 1.867(6)
Si2 C43 1.880(6)
Si2 C39 1.936(6)
Si3 C56 1.851(7)
Si3 C50 1.866(7)
Si3 C28 1.879(6)
Si3 C39 1.923(6)
Si5 C52 1.864(6)
Si5 C35 1.866(6)
Si5 C20 1.871(6)
Si5 C33 1.922(5)
Si6 C65 1.850(7)
Si6 C55 1.863(7)
Si6 C67 1.871(7)
Si6 C40 1.892(6)
Si7 C17 1.848(6)
Si7 C24 1.867(6)
Si7 C48 1.868(6)
Si7 C40 1.915(6)
Si8 C45 1.875(6)
Si8 C64 1.879(6)
Si8 C36 1.879(7)
Si8 C39 1.923(7)
O9 H1 0.8400
O10 H2 0.8400
C11 C23 1.387(8)
C11 C21 1.389(8)
C11 C47 1.517(8)
C12 C42 1.392(8)
C12 C25 1.413(7)
C12 H3 0.9500
C13 C38 1.391(8)
C13 C22 1.406(7)
C13 C57 1.497(8)
C14 H4 0.9800
C14 H5 0.9800
C14 H6 0.9800
C15 C44 1.377(8)
C15 C57 1.378(8)
C15 H7 0.9500
C16 C34 1.386(8)
C16 C31 1.411(7)
C16 H8 0.9500
C17 H9 0.9800
C17 H10 0.9800
C17 H11 0.9800
C18 H121 0.9800
C18 H122 0.9800
C18 H123 0.9800
C19 C42 1.400(8)
C19 C30 1.405(7)
C19 H15 0.9500
C20 H16 0.9800
C20 H17 0.9800
C20 H18 0.9800
C21 C29 1.395(8)
C21 H19 0.9500
C22 C31 1.406(7)
C23 C41 1.392(8)
C23 H20 0.9500
C24 H21 0.9800
C24 H22 0.9800
C24 H23 0.9800
C25 C26 1.405(7)
C25 C33 1.526(7)
C26 C30 1.407(7)
C27 H24 0.9800
C27 H25 0.9800
C27 H26 0.9800
C28 H27 0.9800
C28 H28 0.9800
C28 H29 0.9800
C29 C46 1.393(8)
C29 H30 0.9500
C30 C40 1.506(7)
C31 C46 1.493(7)
C32 C47 1.515(9)
C32 H31 0.9800
C32 H32 0.9800
C32 H33 0.9800
C33 H34 1.0000
C34 C38 1.372(8)
C34 H35 0.9500
C35 H36 0.9800
C35 H37 0.9800
C35 H38 0.9800
C36 H39 0.9800
C36 H40 0.9800
C36 H41 0.9800
C37 H42 0.9800
C37 H43 0.9800
C37 H44 0.9800
C38 H45 0.9500
C39 C42 1.555(7)
C40 H46 1.0000
C41 C46 1.406(7)
C41 C51 1.528(8)
C43 H47 0.9800
C43 H48 0.9800
C43 H49 0.9800
C44 C61 1.385(9)
C44 H50 0.9500
C45 H51 0.9800
C45 H52 0.9800
C45 H53 0.9800
C47 C68 1.526(10)
C47 H54 1.0000
C48 H55 0.9800
C48 H56 0.9800
C48 H57 0.9800
C49 C51 1.527(7)
C49 H58 0.9800
C49 H59 0.9800
C49 H60 0.9800
C50 H61 0.9800
C50 H62 0.9800
C50 H63 0.9800
C51 C53 1.524(8)
C51 H64 1.0000
C52 H65 0.9800
C52 H66 0.9800
C52 H67 0.9800
C53 H68 0.9800
C53 H69 0.9800
C53 H70 0.9800
C54 C70 1.511(10)
C54 C58 1.529(8)
C54 C63 1.543(10)
C54 H71 1.0000
C55 H72 0.9800
C55 H73 0.9800
C55 H74 0.9800
C56 H75 0.9800
C56 H76 0.9800
C56 H77 0.9800
C57 C58 1.399(8)
C58 C69 1.386(9)
C59 C66 1.502(8)
C59 C62 1.514(8)
C59 C61 1.543(8)
C59 H107 1.0000
C60 H79 0.9800
C60 H80 0.9800
C60 H81 0.9800
C61 C69 1.406(9)
C61 C71 1.530(9)
C62 H108 0.9800
C62 H109 0.9800
C62 H110 0.9800
C63 H85 0.9800
C63 H86 0.9800
C63 H87 0.9800
C64 H88 0.9800
C64 H89 0.9800
C64 H90 0.9800
C65 H91 0.9800
C65 H92 0.9800
C65 H93 0.9800
C66 H111 0.9800
C66 H112 0.9800
C66 H113 0.9800
C67 H97 0.9800
C67 H98 0.9800
C67 H99 0.9800
C68 H100 0.9800
C68 H101 0.9800
C68 H102 0.9800
C69 H103 0.9500
C70 H104 0.9800
C70 H105 0.9800
C70 H106 0.9800
C71 C72 1.503(10)
C71 C73 1.509(10)
C71 H114 1.0000
C72 H115 0.9800
C72 H116 0.9800
C72 H117 0.9800
C73 H118 0.9800
C73 H119 0.9800
C73 H120 0.9800

loop_
_geom_torsion_atom_site_label_1
_geom_torsion_atom_site_label_2
_geom_torsion_atom_site_label_3
_geom_torsion_atom_site_label_4
_geom_torsion
C23 C11 C21 C29 -0.8(9)
C47 C11 C21 C29 177.4(6)
C38 C13 C22 C31 -6.8(8)
C57 C13 C22 C31 166.0(5)
C38 C13 C22 Sn1 170.1(4)
C57 C13 C22 Sn1 -17.2(7)
O10 Sn1 C22 C31 -25.9(5)
O9 Sn1 C22 C31 -130.9(4)
C26 Sn1 C22 C31 104.8(4)
O10 Sn1 C22 C13 157.4(4)
O9 Sn1 C22 C13 52.3(4)
C26 Sn1 C22 C13 -72.0(5)
C21 C11 C23 C41 0.9(9)
C47 C11 C23 C41 -177.4(5)
C42 C12 C25 C26 2.3(8)
C42 C12 C25 C33 -173.7(5)
C12 C25 C26 C30 -9.8(7)
C33 C25 C26 C30 166.0(5)
C12 C25 C26 Sn1 164.0(4)
C33 C25 C26 Sn1 -20.1(7)
O10 Sn1 C26 C25 104.9(4)
O9 Sn1 C26 C25 -150.7(4)
C22 Sn1 C26 C25 -27.4(5)
O10 Sn1 C26 C30 -81.2(4)
O9 Sn1 C26 C30 23.2(4)
C22 Sn1 C26 C30 146.5(4)
C11 C21 C29 C46 1.9(9)
C42 C19 C30 C26 -2.8(8)
C42 C19 C30 C40 170.0(5)
C25 C26 C30 C19 10.0(7)
Sn1 C26 C30 C19 -163.9(4)
C25 C26 C30 C40 -162.4(5)
Sn1 C26 C30 C40 23.6(7)
C13 C22 C31 C16 6.7(8)
Sn1 C22 C31 C16 -170.1(4)
C13 C22 C31 C46 -169.5(5)
Sn1 C22 C31 C46 13.8(7)
C34 C16 C31 C22 -1.8(8)
C34 C16 C31 C46 174.6(5)
C26 C25 C33 Si1 133.4(4)
C12 C25 C33 Si1 -50.8(6)
C26 C25 C33 Si5 -92.7(5)
C12 C25 C33 Si5 83.1(5)
C37 Si1 C33 C25 -155.6(4)
C14 Si1 C33 C25 -38.2(5)
C27 Si1 C33 C25 85.1(4)
C37 Si1 C33 Si5 73.7(4)
C14 Si1 C33 Si5 -168.9(3)
C27 Si1 C33 Si5 -45.6(4)
C52 Si5 C33 C25 -49.3(4)
C35 Si5 C33 C25 70.1(4)
C20 Si5 C33 C25 -169.0(4)
C52 Si5 C33 Si1 85.5(4)
C35 Si5 C33 Si1 -155.0(3)
C20 Si5 C33 Si1 -34.2(4)
C31 C16 C34 C38 -3.1(9)
C16 C34 C38 C13 3.0(9)
C22 C13 C38 C34 2.0(9)
C57 C13 C38 C34 -171.1(6)
C45 Si8 C39 C42 68.3(5)
C64 Si8 C39 C42 -172.9(4)
C36 Si8 C39 C42 -55.3(5)
C45 Si8 C39 Si3 -165.7(3)
C64 Si8 C39 Si3 -46.9(4)
C36 Si8 C39 Si3 70.7(4)
C45 Si8 C39 Si2 -46.0(4)
C64 Si8 C39 Si2 72.8(4)
C36 Si8 C39 Si2 -169.6(3)
C56 Si3 C39 C42 80.2(5)
C50 Si3 C39 C42 -38.8(5)
C28 Si3 C39 C42 -157.3(5)
C56 Si3 C39 Si8 -46.1(4)
C50 Si3 C39 Si8 -165.1(3)
C28 Si3 C39 Si8 76.4(4)
C56 Si3 C39 Si2 -164.4(3)
C50 Si3 C39 Si2 76.6(4)
C28 Si3 C39 Si2 -41.9(4)
C60 Si2 C39 C42 80.9(5)
C18 Si2 C39 C42 -38.0(5)
C43 Si2 C39 C42 -159.1(4)
C60 Si2 C39 Si8 -158.1(3)
C18 Si2 C39 Si8 83.0(3)
C43 Si2 C39 Si8 -38.1(4)
C60 Si2 C39 Si3 -40.5(4)
C18 Si2 C39 Si3 -159.4(3)
C43 Si2 C39 Si3 79.5(4)
C19 C30 C40 Si6 57.8(6)
C26 C30 C40 Si6 -129.7(5)
C19 C30 C40 Si7 -80.8(5)
C26 C30 C40 Si7 91.7(5)
C65 Si6 C40 C30 155.3(5)
C55 Si6 C40 C30 37.6(5)
C67 Si6 C40 C30 -85.2(5)
C65 Si6 C40 Si7 -68.5(4)
C55 Si6 C40 Si7 173.9(3)
C67 Si6 C40 Si7 51.1(4)
C17 Si7 C40 C30 -116.6(4)
C24 Si7 C40 C30 2.8(5)
C48 Si7 C40 C30 123.2(4)
C17 Si7 C40 Si6 104.0(4)
C24 Si7 C40 Si6 -136.5(3)
C48 Si7 C40 Si6 -16.2(4)
C11 C23 C41 C46 -1.9(8)
C11 C23 C41 C51 174.9(5)
C25 C12 C42 C19 4.6(8)
C25 C12 C42 C39 -172.2(5)
C30 C19 C42 C12 -4.4(8)
C30 C19 C42 C39 172.5(5)
Si8 C39 C42 C12 -4.4(7)
Si3 C39 C42 C12 -127.3(5)
Si2 C39 C42 C12 113.0(5)
Si8 C39 C42 C19 178.9(4)
Si3 C39 C42 C19 56.1(6)
Si2 C39 C42 C19 -63.7(6)
C57 C15 C44 C61 2.6(10)
C21 C29 C46 C41 -2.9(8)
C21 C29 C46 C31 -177.4(5)
C23 C41 C46 C29 2.8(8)
C51 C41 C46 C29 -174.0(5)
C23 C41 C46 C31 177.1(5)
C51 C41 C46 C31 0.4(8)
C22 C31 C46 C29 -112.7(6)
C16 C31 C46 C29 71.0(7)
C22 C31 C46 C41 72.9(7)
C16 C31 C46 C41 -103.3(6)
C23 C11 C47 C32 -137.4(6)
C21 C11 C47 C32 44.4(9)
C23 C11 C47 C68 99.2(7)
C21 C11 C47 C68 -79.0(8)
C23 C41 C51 C53 -95.5(6)
C46 C41 C51 C53 81.2(6)
C23 C41 C51 C49 28.4(8)
C46 C41 C51 C49 -154.9(5)
C44 C15 C57 C58 -0.3(9)
C44 C15 C57 C13 176.0(5)
C38 C13 C57 C15 -95.2(7)
C22 C13 C57 C15 91.9(7)
C38 C13 C57 C58 81.0(7)
C22 C13 C57 C58 -91.9(7)
C15 C57 C58 C69 -2.7(10)
C13 C57 C58 C69 -179.2(7)
C15 C57 C58 C54 178.5(6)
C13 C57 C58 C54 2.0(10)
C70 C54 C58 C69 62.0(10)
C63 C54 C58 C69 -64.1(9)
C70 C54 C58 C57 -119.1(8)
C63 C54 C58 C57 114.7(8)
C15 C44 C61 C69 -1.7(11)
C15 C44 C61 C71 -151.6(9)
C15 C44 C61 C59 169.5(7)
C66 C59 C61 C44 10.6(13)
C62 C59 C61 C44 132.7(9)
C66 C59 C61 C69 -178.3(8)
C62 C59 C61 C69 -56.2(11)
C66 C59 C61 C71 -61.3(14)
C62 C59 C61 C71 60.8(12)
C57 C58 C69 C61 3.7(13)
C54 C58 C69 C61 -177.4(8)
C44 C61 C69 C58 -1.5(13)
C71 C61 C69 C58 141.9(11)
C59 C61 C69 C58 -173.6(8)
C44 C61 C71 C72 -33.4(18)
C69 C61 C71 C72 -179.1(14)
C59 C61 C71 C72 93(2)
C44 C61 C71 C73 -146.0(12)
C69 C61 C71 C73 68.3(17)
C59 C61 C71 C73 -19.2(10)
